data_4107364
loop_
_publ_author_name
'Mujeeb Khan'
'Gunther Brunklaus'
'Volker Enkelmann'
'Hans-Wolfgang Spiess'

_publ_contact_author_address
; 
 Max-Planck-Institute for Polymer Research 
 P.O. Box 3148 
 D_55021 Mainz 
 Germany 
;
_publ_contact_author_email ve@mpip-mainz.mpg.de
_publ_contact_author_fax 'Int+6131 379100'
_publ_contact_author_name 'Volker Enkelmann'
_publ_contact_author_phone 'Int+6131 379133'
_publ_section_title
;
 Transient States in [2 + 2] Photodimerization of Cinnamic Acid:
 Correlation of Solid-State NMR and X-ray Analysis
;
_journal_name_full 'Journal of the American Chemical Society'
_journal_page_first 1741
_journal_page_last 1748
_journal_paper_doi 10.1021/ja0773711
_journal_volume 130
_journal_year 2008
_chemical_formula_moiety 'C9 H8 O2'
_chemical_formula_sum 'C9 H8 O2'
_chemical_formula_weight 148.16
_space_group_IT_number 14
_symmetry_cell_setting monoclinic
_symmetry_space_group_name_Hall '-P 2yn'
_symmetry_space_group_name_H-M 'P 1 21/n 1'
_atom_sites_solution_hydrogens geom
_atom_sites_solution_primary direct
_audit_creation_date 07-06-27
_audit_creation_method CRYSTALS_ver_12.39
_cell_angle_alpha 90
_cell_angle_beta 106.2288(15)
_cell_angle_gamma 90
_cell_formula_units_Z 4
_cell_length_a 5.6073(5)
_cell_length_b 18.2810(8)
_cell_length_c 7.6481(6)
_cell_measurement_reflns_used 0
_cell_measurement_temperature 150
_cell_measurement_theta_max 0
_cell_measurement_theta_min 0
_cell_volume 752.75(10)
_computing_cell_refinement 'Denzo/Scalepack (Otwinowski & Minor, 1996)'
_computing_data_collection 'COLLECT (Nonius BV, 1997)'
_computing_data_reduction 'Denzo/Scalepack (Otwinowski & Minor, 1996)'
_computing_molecular_graphics 'CAMERON (Watkin et al 1996)'
_computing_publication_material 'CRYSTALS (Betteridge et al 2003)'
_computing_structure_refinement 'CRYSTALS (Betteridge et al 2003)'
_computing_structure_solution 'SHELXS 86 (Sheldrick, 1986)'
_diffrn_ambient_temperature 150
_diffrn_measured_fraction_theta_full 0.993
_diffrn_measured_fraction_theta_max 0.973
_diffrn_measurement_device_type 'Nonius Kappa CCD'
_diffrn_measurement_method '\f & \w scans'
_diffrn_radiation_monochromator graphite
_diffrn_radiation_type 'Mo K\a'
_diffrn_radiation_wavelength 0.71073
_diffrn_reflns_av_R_equivalents 0.051
_diffrn_reflns_limit_h_max 7
_diffrn_reflns_limit_h_min -7
_diffrn_reflns_limit_k_max 25
_diffrn_reflns_limit_k_min -22
_diffrn_reflns_limit_l_max 10
_diffrn_reflns_limit_l_min -10
_diffrn_reflns_number 9386
_diffrn_reflns_theta_full 25.066
_diffrn_reflns_theta_max 29.490
_diffrn_reflns_theta_min 4.019
_diffrn_standards_number 0
_exptl_absorpt_coefficient_mu 0.092
_exptl_absorpt_correction_T_max 0.99
_exptl_absorpt_correction_T_min 0.88
_exptl_absorpt_correction_type multi-scan
_exptl_absorpt_process_details 'SORTAV (Blessing)'
_exptl_crystal_colour colourless
_exptl_crystal_density_diffrn 1.307
_exptl_crystal_description prism
_exptl_crystal_F_000 312
_exptl_crystal_size_max 0.41
_exptl_crystal_size_mid 0.21
_exptl_crystal_size_min 0.12
_refine_diff_density_max 0.39
_refine_diff_density_min -0.23
_refine_ls_extinction_method none
_refine_ls_goodness_of_fit_ref 1.1385
_refine_ls_hydrogen_treatment constr
_refine_ls_matrix_type full
_refine_ls_number_parameters 100
_refine_ls_number_reflns 1223
_refine_ls_number_restraints 0
_refine_ls_R_factor_all 0.0874
_refine_ls_R_factor_gt 0.0470
_refine_ls_shift/su_max 0.003405
_refine_ls_structure_factor_coef F
_refine_ls_weighting_details
;
 Method, part 1, Chebychev polynomial, (Watkin, 1994, Prince, 1982) 
 [weight] = 1.0/[A~0~*T~0~(x)+A~1~*T~1~(x) ... +A~n-1~]*T~n-1~(x)] 
 where A~i~ are the Chebychev coefficients listed below and x= Fcalc/Fmax 
 Method = Robust Weighting (Prince, 1982) 
 W = [weight] * [1-(deltaF/6*sigmaF)^2^]^2^ 
 A~i~ are: 
 10.7 -7.52 7.26 
;
_refine_ls_weighting_scheme calc
_refine_ls_wR_factor_all 0.0528
_refine_ls_wR_factor_gt 0.0507
_refine_ls_wR_factor_ref 0.0507
_reflns_limit_h_max 7
_reflns_limit_h_min -7
_reflns_limit_k_max 25
_reflns_limit_k_min 0
_reflns_limit_l_max 10
_reflns_limit_l_min 0
_reflns_number_gt 1223
_reflns_number_total 2043
_reflns_threshold_expression I>3.00u(I)
_oxford_diffrn_Wilson_B_factor 0.00
_oxford_diffrn_Wilson_scale 0.00
_oxford_refine_ls_scale 6.87(2)
_oxford_structure_analysis_title 'Cadimer 150K 05-07'
_cod_data_source_file ja0773711-file001.cif
_cod_data_source_block trux150
_cod_original_cell_volume 752.74(10)
_cod_original_sg_symbol_H-M 'P 1 21/n 1 '
_cod_database_code 4107364

loop_
_symmetry_equiv_pos_as_xyz
x,y,z
-x,-y,-z
-x+1/2,y+1/2,-z+1/2
x+1/2,-y+1/2,z+1/2

loop_
_atom_site_label
_atom_site_type_symbol
_atom_site_fract_x
_atom_site_fract_y
_atom_site_fract_z
_atom_site_U_iso_or_equiv
_atom_site_occupancy
_atom_site_adp_type
_atom_site_refinement_flags_posn
O1 O 0.2721(2) 0.03856(8) 0.62091(17) 0.0272 1.0000 Uani .
O2 O -0.0587(2) 0.00647(8) 0.71392(18) 0.0277 1.0000 Uani .
H1 H -0.1403 -0.0041 0.5915 0.0500 1.0000 Uiso R
C4 C 0.6439(3) 0.11552(10) 1.1351(2) 0.0204 1.0000 Uani .
C1 C 0.1735(3) 0.02588(10) 0.7429(2) 0.0201 1.0000 Uani .
C3 C 0.5818(3) 0.05562(10) 0.9937(2) 0.0194 1.0000 Uani .
C9 C 0.5274(3) 0.12058(11) 1.2729(3) 0.0248 1.0000 Uani .
C2 C 0.3148(3) 0.02423(10) 0.9412(2) 0.0194 1.0000 Uani .
C5 C 0.8376(3) 0.16410(10) 1.1386(3) 0.0238 1.0000 Uani .
C6 C 0.9136(4) 0.21473(12) 1.2777(3) 0.0324 1.0000 Uani .
C7 C 0.7964(4) 0.21895(12) 1.4140(3) 0.0368 1.0000 Uani .
C8 C 0.6035(4) 0.17152(12) 1.4117(3) 0.0339 1.0000 Uani .
H31 H 0.6266 0.0699 0.8877 0.0265 1.0000 Uiso R
H91 H 0.3941 0.0884 1.2718 0.0331 1.0000 Uiso R
H21 H 0.2196 0.0438 1.0152 0.0262 1.0000 Uiso R
H51 H 0.9170 0.1625 1.0440 0.0326 1.0000 Uiso R
H61 H 1.0471 0.2470 1.2793 0.0426 1.0000 Uiso R
H71 H 0.8487 0.2540 1.5088 0.0464 1.0000 Uiso R
H81 H 0.5227 0.1739 1.5055 0.0444 1.0000 Uiso R

loop_
_atom_site_aniso_label
_atom_site_aniso_U_11
_atom_site_aniso_U_22
_atom_site_aniso_U_33
_atom_site_aniso_U_23
_atom_site_aniso_U_13
_atom_site_aniso_U_12
O1 0.0211(6) 0.0404(8) 0.0186(6) 0.0013(6) 0.0029(5) -0.0079(6)
O2 0.0141(6) 0.0467(9) 0.0192(6) 0.0003(6) -0.0003(5) -0.0048(6)
C4 0.0164(8) 0.0219(8) 0.0215(8) -0.0015(6) 0.0029(6) -0.0017(7)
C1 0.0164(8) 0.0237(8) 0.0186(8) -0.0018(7) 0.0021(6) 0.0008(7)
C3 0.0156(8) 0.0264(9) 0.0166(7) -0.0001(7) 0.0050(6) -0.0029(7)
C9 0.0213(8) 0.0280(9) 0.0263(9) -0.0062(8) 0.0086(7) -0.0073(8)
C2 0.0138(7) 0.0269(9) 0.0170(7) -0.0029(7) 0.0038(6) -0.0002(7)
C5 0.0188(8) 0.0261(9) 0.0259(9) 0.0010(7) 0.0054(7) -0.0042(7)
C6 0.0282(10) 0.0271(10) 0.0397(12) -0.0041(8) 0.0058(9) -0.0121(8)
C7 0.0381(11) 0.0317(10) 0.0377(12) -0.0136(9) 0.0059(9) -0.0101(9)
C8 0.0351(11) 0.0389(12) 0.0312(10) -0.0140(9) 0.0148(9) -0.0099(9)

loop_
_atom_type_symbol
_atom_type_scat_dispersion_real
_atom_type_scat_dispersion_imag
_atom_type_scat_Cromer_Mann_a1
_atom_type_scat_Cromer_Mann_b1
_atom_type_scat_Cromer_Mann_a2
_atom_type_scat_Cromer_Mann_b2
_atom_type_scat_Cromer_Mann_a3
_atom_type_scat_Cromer_Mann_b3
_atom_type_scat_Cromer_Mann_a4
_atom_type_scat_Cromer_Mann_b4
_atom_type_scat_Cromer_Mann_c
_atom_type_scat_source
C 0.0033 0.0016 2.3100 20.8439 1.0200 10.2075 1.5886 0.5687 0.8650 51.6512 0.2156 'International Tables Vol C 4.2.6.8 and 6.1.1.4'
H 0.0000 0.0000 0.4930 10.5109 0.3229 26.1257 0.1402 3.1424 0.0408 57.7998 0.0030 'International Tables Vol C 4.2.6.8 and 6.1.1.4'
O 0.0106 0.0060 3.0485 13.2771 2.2868 5.7011 1.5463 0.3239 0.8670 32.9089 0.2508 'International Tables Vol C 4.2.6.8 and 6.1.1.4'

loop_
_geom_angle_atom_site_label_1
_geom_angle_site_symmetry_1
_geom_angle_atom_site_label_2
_geom_angle_atom_site_label_3
_geom_angle_site_symmetry_3
_geom_angle
_geom_angle_publ_flag
H1 . O2 C1 . 114.111 no
C3 . C4 C9 . 121.91(16) yes
C3 . C4 C5 . 119.78(17) yes
C9 . C4 C5 . 118.10(17) yes
O2 . C1 O1 . 124.02(16) yes
O2 . C1 C2 . 112.62(15) yes
O1 . C1 C2 . 123.13(15) yes
C4 . C3 C2 2_657 116.65(14) yes
C4 . C3 C2 . 117.85(15) yes
C2 2_657 C3 C2 . 89.01(13) yes
C4 . C3 H31 . 110.463 no
C2 2_657 C3 H31 . 110.918 no
C2 . C3 H31 . 110.326 no
C4 . C9 C8 . 121.07(18) yes
C4 . C9 H91 . 119.169 no
C8 . C9 H91 . 119.761 no
C3 . C2 C1 . 116.96(15) yes
C3 . C2 C3 2_657 90.99(13) yes
C1 . C2 C3 2_657 112.07(15) yes
C3 . C2 H21 . 111.662 no
C1 . C2 H21 . 111.634 no
C3 2_657 C2 H21 . 111.977 no
C4 . C5 C6 . 120.65(18) yes
C4 . C5 H51 . 119.546 no
C6 . C5 H51 . 119.802 no
C5 . C6 C7 . 120.55(19) yes
C5 . C6 H61 . 119.766 no
C7 . C6 H61 . 119.682 no
C6 . C7 C8 . 119.40(19) yes
C6 . C7 H71 . 120.193 no
C8 . C7 H71 . 120.404 no
C9 . C8 C7 . 120.2(2) yes
C9 . C8 H81 . 119.973 no
C7 . C8 H81 . 119.818 no

loop_
_geom_bond_atom_site_label_1
_geom_bond_atom_site_label_2
_geom_bond_site_symmetry_2
_geom_bond_distance
_geom_bond_publ_flag
O1 C1 . 1.232(2) yes
O2 H1 . 0.940 no
O2 C1 . 1.307(2) yes
C4 C3 . 1.510(2) yes
C4 C9 . 1.389(3) yes
C4 C5 . 1.398(2) yes
C1 C2 . 1.503(2) yes
C3 C2 2_657 1.598(3) yes
C3 C2 . 1.548(2) yes
C3 H31 . 0.950 no
C9 C8 . 1.387(3) yes
C9 H91 . 0.950 no
C2 H21 . 0.950 no
C5 C6 . 1.385(3) yes
C5 H51 . 0.950 no
C6 C7 . 1.381(3) yes
C6 H61 . 0.950 no
C7 C8 . 1.383(3) yes
C7 H71 . 0.950 no
C8 H81 . 0.950 no
